data_7221785
loop_
_publ_author_name
'Singh, Suryabhan'
'Karthik, Rajendran'

_publ_section_title
;
 Structural diversities in Cu(i) and Ag(i) sulfonate coordination polymers
 and their anion exchange properties
;
_journal_issue 38
_journal_name_full CrystEngComm
_journal_page_first 7363
_journal_paper_doi 10.1039/C5CE01452B
_journal_volume 17
_journal_year 2015
_chemical_formula_sum 'C26 H24 Cu2 N4 O8 S2'
_chemical_formula_weight 711.71
_space_group_crystal_system triclinic
_space_group_IT_number 2
_space_group_name_Hall '-P 1'
_space_group_name_H-M_alt 'P -1'
_symmetry_cell_setting triclinic
_symmetry_space_group_name_Hall '-P 1'
_symmetry_space_group_name_H-M 'P -1'
_atom_sites_solution_hydrogens mixed
_audit_creation_method SHELXL-2014
_audit_update_record
;
2015-05-18 deposited with the CCDC.
2015-08-13 downloaded from the CCDC.
;
_cell_angle_alpha 83.411(10)
_cell_angle_beta 82.267(10)
_cell_angle_gamma 73.463(13)
_cell_formula_units_Z 2
_cell_length_a 8.2085(12)
_cell_length_b 9.8703(14)
_cell_length_c 17.3769(19)
_cell_measurement_temperature 293(2)
_cell_volume 1333.0(3)
_computing_structure_refinement 'SHELXL-2014 (Sheldrick, 2014)'
_diffrn_ambient_temperature 293(2)
_diffrn_measured_fraction_theta_full 0.995
_diffrn_measured_fraction_theta_max 0.838
_diffrn_radiation_type MoK\a
_diffrn_radiation_wavelength 0.71073
_diffrn_reflns_av_R_equivalents 0.0827
_diffrn_reflns_av_unetI/netI 0.1649
_diffrn_reflns_laue_measured_fraction_full 0.995
_diffrn_reflns_laue_measured_fraction_max 0.838
_diffrn_reflns_limit_h_max 10
_diffrn_reflns_limit_h_min -11
_diffrn_reflns_limit_k_max 14
_diffrn_reflns_limit_k_min -14
_diffrn_reflns_limit_l_max 24
_diffrn_reflns_limit_l_min -24
_diffrn_reflns_number 14250
_diffrn_reflns_point_group_measured_fraction_full 0.995
_diffrn_reflns_point_group_measured_fraction_max 0.838
_diffrn_reflns_theta_full 25.000
_diffrn_reflns_theta_max 30.921
_diffrn_reflns_theta_min 2.546
_exptl_absorpt_coefficient_mu 1.812
_exptl_absorpt_correction_T_max 1.00000
_exptl_absorpt_correction_T_min 0.78085
_exptl_absorpt_correction_type multi-scan
_exptl_crystal_colour Yellow
_exptl_crystal_density_diffrn 1.773
_exptl_crystal_description Reactangular
_exptl_crystal_F_000 724
_exptl_crystal_recrystallization_method 'DMF and water'
_exptl_crystal_size_max 0.32
_exptl_crystal_size_mid 0.30
_exptl_crystal_size_min 0.27
_refine_diff_density_max 1.937
_refine_diff_density_min -0.770
_refine_diff_density_rms 0.183
_refine_ls_extinction_method none
_refine_ls_goodness_of_fit_ref 1.033
_refine_ls_hydrogen_treatment mixed
_refine_ls_matrix_type full
_refine_ls_number_parameters 385
_refine_ls_number_reflns 7075
_refine_ls_number_restraints 3
_refine_ls_restrained_S_all 1.033
_refine_ls_R_factor_all 0.1579
_refine_ls_R_factor_gt 0.0939
_refine_ls_shift/su_max 0.000
_refine_ls_shift/su_mean 0.000
_refine_ls_structure_factor_coef Fsqd
_refine_ls_weighting_details 'w=1/[\s^2^(Fo^2^)+(0.0648P)^2^+5.5497P] where P=(Fo^2^+2Fc^2^)/3'
_refine_ls_weighting_scheme calc
_refine_ls_wR_factor_gt 0.1892
_refine_ls_wR_factor_ref 0.2334
_reflns_Friedel_coverage 0.000
_reflns_number_gt 3858
_reflns_number_total 7075
_reflns_threshold_expression 'I > 2\s(I)'
_cod_data_source_file c5ce01452b2.cif
_cod_data_source_block shelx
_cod_depositor_comments 'Adding full bibliography for 7221785--7221790.cif.'
_cod_database_code 7221785
_shelx_space_group_comment
;
The symmetry employed for this shelxl refinement is uniquely defined
by the following loop, which should always be used as a source of
symmetry information in preference to the above space-group names.
They are only intended as comments.
;
_shelxl_version_number 2014-3

loop_
_space_group_symop_operation_xyz
'x, y, z'
'-x, -y, -z'

loop_
_atom_site_label
_atom_site_type_symbol
_atom_site_fract_x
_atom_site_fract_y
_atom_site_fract_z
_atom_site_U_iso_or_equiv
_atom_site_adp_type
_atom_site_occupancy
_atom_site_site_symmetry_order
_atom_site_calc_flag
_atom_site_refinement_flags_posn
_atom_site_refinement_flags_adp
Cu2 Cu 0.86971(12) 0.39702(10) -0.54051(6) 0.0258(3) Uani 1 1 d . .
Cu1 Cu 1.65899(12) 0.07395(9) -0.02454(6) 0.0227(2) Uani 1 1 d . .
S1 S 1.5054(2) 0.00579(19) -0.19339(10) 0.0170(4) Uani 1 1 d . .
S2 S 0.9434(2) 0.4286(2) -0.26738(11) 0.0215(4) Uani 1 1 d . .
O4 O 0.9412(7) 0.4640(6) -0.3509(3) 0.0263(12) Uani 1 1 d . .
O1 O 1.4782(6) 0.0035(5) -0.1082(3) 0.0219(11) Uani 1 1 d . .
C20 C 1.4719(10) -0.2539(7) -0.5949(4) 0.0205(15) Uani 1 1 d . .
H10 H 1.4195 -0.2186 -0.6401 0.025 Uiso 1 1 calc R U
O3 O 1.5892(6) 0.1138(5) -0.2282(3) 0.0210(11) Uani 1 1 d . .
O6 O 1.0415(7) 0.5041(6) -0.2324(3) 0.0298(13) Uani 1 1 d . .
N2 N 0.8427(7) 0.9032(6) -0.0252(3) 0.0188(13) Uani 1 1 d . .
O5 O 0.7756(7) 0.4401(6) -0.2254(3) 0.0323(13) Uani 1 1 d . .
C7 C 1.0641(9) 0.7330(8) 0.0385(4) 0.0193(15) Uani 1 1 d . .
H17 H 1.1229 0.7051 0.0824 0.023 Uiso 1 1 calc R U
N4 N 1.6818(7) -0.4379(6) -0.5312(3) 0.0178(12) Uani 1 1 d . .
C6 C 1.1135(9) 0.6512(7) -0.0262(4) 0.0169(14) Uani 1 1 d . .
C16 C 1.4211(9) -0.1809(7) -0.5272(4) 0.0162(14) Uani 1 1 d . .
C5 C 1.4617(9) 0.3354(8) -0.0928(4) 0.0182(15) Uani 1 1 d . .
H15 H 1.5164 0.2996 -0.1396 0.022 Uiso 1 1 calc R U
N3 N 1.0494(7) 0.2250(6) -0.5329(3) 0.0193(13) Uani 1 1 d . .
N1 N 1.5082(7) 0.2614(6) -0.0250(3) 0.0183(12) Uani 1 1 d . .
C2 C 1.3077(9) 0.4458(7) 0.0433(4) 0.0177(10) Uani 1 1 d . .
H12 H 1.2595 0.4811 0.0910 0.021 Uiso 1 1 calc R U
C1 C 1.4352(9) 0.3186(8) 0.0405(4) 0.0211(16) Uani 1 1 d . .
H11 H 1.4711 0.2711 0.0872 0.025 Uiso 1 1 calc R U
C13 C 1.2921(9) -0.0415(7) -0.5284(4) 0.0170(14) Uani 1 1 d . .
C10 C 1.0244(9) 0.7040(8) -0.0909(4) 0.0207(16) Uani 1 1 d . .
H20 H 1.0550 0.6572 -0.1364 0.025 Uiso 1 1 calc R U
C22 C 1.2136(9) -0.0412(8) -0.2312(4) 0.0216(16) Uani 1 1 d . .
H22 H 1.2684 -0.1373 -0.2233 0.026 Uiso 1 1 calc R U
C24 C 0.9647(10) 0.1472(8) -0.2593(4) 0.0204(15) Uani 1 1 d . .
H24 H 0.8509 0.1773 -0.2693 0.025 Uiso 1 1 calc R U
C3 C 1.2523(9) 0.5202(7) -0.0256(4) 0.0153(14) Uani 1 1 d . .
C12 C 1.2606(9) 0.0388(7) -0.5974(4) 0.0199(15) Uani 1 1 d . .
H2 H 1.3205 0.0049 -0.6438 0.024 Uiso 1 1 calc R U
C15 C 1.0810(9) 0.1466(8) -0.4648(4) 0.0204(15) Uani 1 1 d . .
H5 H 1.0209 0.1830 -0.4190 0.024 Uiso 1 1 calc R U
C17 C 1.5021(9) -0.2447(8) -0.4630(4) 0.0213(15) Uani 1 1 d . .
H7 H 1.4699 -0.2017 -0.4164 0.026 Uiso 1 1 calc R U
C8 C 0.9291(9) 0.8545(8) 0.0375(4) 0.0198(15) Uani 1 1 d . .
H18 H 0.8966 0.9045 0.0818 0.024 Uiso 1 1 calc R U
C25 C 1.0523(9) 0.2451(7) -0.2533(4) 0.0166(14) Uani 1 1 d . .
C23 C 1.0474(10) 0.0033(8) -0.2502(4) 0.0235(16) Uani 1 1 d . .
H23 H 0.9908 -0.0632 -0.2569 0.028 Uiso 1 1 calc R U
C9 C 0.8905(9) 0.8260(8) -0.0873(4) 0.0238(16) Uani 1 1 d . .
H19 H 0.8298 0.8565 -0.1304 0.029 Uiso 1 1 calc R U
C14 C 1.1989(9) 0.0142(7) -0.4599(4) 0.0176(15) Uani 1 1 d . .
H4 H 1.2158 -0.0369 -0.4119 0.021 Uiso 1 1 calc R U
C19 C 1.6006(10) -0.3788(8) -0.5933(4) 0.0240(17) Uani 1 1 d . .
H9 H 1.6332 -0.4253 -0.6389 0.029 Uiso 1 1 calc R U
C18 C 1.6299(9) -0.3710(7) -0.4655(4) 0.0187(15) Uani 1 1 d . .
H8 H 1.6813 -0.4105 -0.4205 0.022 Uiso 1 1 calc R U
C21 C 1.2980(8) 0.0606(7) -0.2240(4) 0.0158(14) Uani 1 1 d . .
C11 C 1.1395(9) 0.1711(7) -0.5989(4) 0.0187(15) Uani 1 1 d . .
H1 H 1.1203 0.2234 -0.6464 0.022 Uiso 1 1 calc R U
C4 C 1.3353(9) 0.4625(7) -0.0946(4) 0.0177(10) Uani 1 1 d . .
H14 H 1.3054 0.5099 -0.1422 0.021 Uiso 1 1 calc R U
C26 C 1.2186(9) 0.2027(7) -0.2359(4) 0.0167(14) Uani 1 1 d . .
H26 H 1.2768 0.2695 -0.2323 0.020 Uiso 1 1 calc R U
O2 O 1.5878(6) -0.1346(5) -0.2206(3) 0.0228(11) Uani 1 1 d . .
OW1 O 0.8047(7) 0.3190(6) -0.6659(3) 0.0280(13) Uani 1 1 d G .
H8A H 0.8598 0.3784 -0.6848 0.042 Uiso 1 1 d G U
H8B H 0.7078 0.3424 -0.6834 0.042 Uiso 1 1 d G U
OW2 O 0.4994(7) 0.6443(6) -0.2726(4) 0.0323(14) Uani 1 1 d D .
H7A H 0.521(11) 0.720(5) -0.253(5) 0.07(3) Uiso 1 1 d D .
H7B H 0.581(9) 0.566(5) -0.254(5) 0.06(3) Uiso 1 1 d D .

loop_
_atom_site_aniso_label
_atom_site_aniso_U_11
_atom_site_aniso_U_22
_atom_site_aniso_U_33
_atom_site_aniso_U_23
_atom_site_aniso_U_13
_atom_site_aniso_U_12
Cu2 0.0211(5) 0.0147(5) 0.0315(5) -0.0007(4) -0.0013(4) 0.0099(4)
Cu1 0.0180(5) 0.0124(5) 0.0314(5) -0.0019(4) -0.0029(4) 0.0061(4)
S1 0.0133(8) 0.0148(9) 0.0205(9) -0.0014(7) -0.0054(7) 0.0018(7)
S2 0.0192(9) 0.0170(9) 0.0225(9) -0.0001(8) -0.0044(7) 0.0047(7)
O4 0.031(3) 0.026(3) 0.018(3) 0.005(2) -0.007(2) -0.001(2)
O1 0.024(3) 0.014(3) 0.025(3) -0.001(2) -0.005(2) 0.001(2)
C20 0.029(4) 0.008(3) 0.020(4) 0.003(3) -0.013(3) 0.004(3)
O3 0.015(3) 0.026(3) 0.022(3) -0.001(2) -0.003(2) -0.004(2)
O6 0.035(3) 0.021(3) 0.033(3) -0.008(2) -0.013(3) -0.001(3)
N2 0.012(3) 0.018(3) 0.021(3) -0.003(3) 0.003(2) 0.003(2)
O5 0.020(3) 0.032(3) 0.033(3) 0.002(3) 0.004(2) 0.009(2)
C7 0.017(4) 0.018(4) 0.014(3) 0.000(3) -0.002(3) 0.009(3)
N4 0.017(3) 0.014(3) 0.017(3) -0.001(2) 0.002(2) 0.002(2)
C6 0.015(3) 0.012(3) 0.021(4) -0.002(3) -0.001(3) -0.001(3)
C16 0.017(4) 0.011(3) 0.017(3) -0.001(3) -0.004(3) 0.002(3)
C5 0.017(4) 0.020(4) 0.014(3) -0.006(3) 0.004(3) 0.000(3)
N3 0.018(3) 0.014(3) 0.022(3) 0.003(3) -0.003(2) 0.002(2)
N1 0.016(3) 0.012(3) 0.026(3) -0.002(3) -0.003(2) -0.001(2)
C2 0.016(3) 0.012(2) 0.021(3) -0.007(2) 0.001(2) 0.004(2)
C1 0.023(4) 0.019(4) 0.017(4) 0.001(3) -0.006(3) 0.001(3)
C13 0.014(3) 0.011(3) 0.023(4) -0.004(3) -0.002(3) 0.003(3)
C10 0.021(4) 0.021(4) 0.015(3) -0.005(3) -0.007(3) 0.007(3)
C22 0.021(4) 0.018(4) 0.022(4) -0.004(3) -0.002(3) 0.002(3)
C24 0.020(4) 0.025(4) 0.015(3) -0.001(3) -0.001(3) -0.005(3)
C3 0.015(3) 0.013(3) 0.017(3) -0.001(3) -0.003(3) -0.002(3)
C12 0.020(4) 0.014(4) 0.021(4) -0.006(3) -0.003(3) 0.006(3)
C15 0.021(4) 0.020(4) 0.013(3) 0.000(3) -0.002(3) 0.006(3)
C17 0.025(4) 0.013(4) 0.020(4) -0.003(3) 0.004(3) 0.003(3)
C8 0.015(4) 0.020(4) 0.019(4) -0.007(3) 0.000(3) 0.006(3)
C25 0.016(3) 0.017(3) 0.014(3) 0.001(3) -0.004(3) 0.000(3)
C23 0.023(4) 0.018(4) 0.028(4) -0.005(3) 0.001(3) -0.004(3)
C9 0.020(4) 0.021(4) 0.023(4) -0.005(3) 0.001(3) 0.007(3)
C14 0.022(4) 0.016(4) 0.008(3) 0.001(3) -0.003(3) 0.005(3)
C19 0.028(4) 0.018(4) 0.021(4) -0.001(3) -0.009(3) 0.005(3)
C18 0.017(4) 0.014(4) 0.019(4) 0.001(3) -0.004(3) 0.004(3)
C21 0.012(3) 0.015(3) 0.018(3) -0.004(3) 0.004(3) -0.003(3)
C11 0.023(4) 0.013(3) 0.013(3) 0.005(3) -0.007(3) 0.007(3)
C4 0.016(3) 0.012(2) 0.021(3) -0.007(2) 0.001(2) 0.004(2)
C26 0.018(4) 0.015(3) 0.018(3) 0.002(3) -0.006(3) -0.005(3)
O2 0.021(3) 0.020(3) 0.024(3) -0.007(2) -0.007(2) 0.005(2)
OW1 0.020(3) 0.026(3) 0.035(3) 0.001(3) -0.009(2) -0.001(2)
OW2 0.027(3) 0.023(3) 0.044(4) -0.008(3) -0.017(3) 0.005(3)

loop_
_atom_type_symbol
_atom_type_description
_atom_type_scat_dispersion_real
_atom_type_scat_dispersion_imag
_atom_type_scat_source
C C 0.0033 0.0016 'International Tables Vol C Tables 4.2.6.8 and 6.1.1.4'
H H 0.0000 0.0000 'International Tables Vol C Tables 4.2.6.8 and 6.1.1.4'
O O 0.0106 0.0060 'International Tables Vol C Tables 4.2.6.8 and 6.1.1.4'
S S 0.1246 0.1234 'International Tables Vol C Tables 4.2.6.8 and 6.1.1.4'
Cu Cu 0.3201 1.2651 'International Tables Vol C Tables 4.2.6.8 and 6.1.1.4'
N N 0.0061 0.0033 'International Tables Vol C Tables 4.2.6.8 and 6.1.1.4'

loop_
_geom_angle_atom_site_label_1
_geom_angle_atom_site_label_2
_geom_angle_atom_site_label_3
_geom_angle
_geom_angle_site_symmetry_1
_geom_angle_site_symmetry_3
N4 Cu2 N3 171.1(2) 1_465 .
N1 Cu1 N2 169.4(2) . 1_645
O2 S1 O3 113.6(3) . .
O2 S1 O1 112.5(3) . .
O3 S1 O1 112.1(3) . .
O2 S1 C21 107.1(3) . .
O3 S1 C21 105.6(3) . .
O1 S1 C21 105.0(3) . .
O5 S2 O4 113.9(3) . .
O5 S2 O6 112.4(3) . .
O4 S2 O6 112.5(3) . .
O5 S2 C25 104.0(3) . .
O4 S2 C25 107.3(3) . .
O6 S2 C25 105.8(3) . .
C19 C20 C16 118.9(6) . .
C19 C20 H10 120.6 . .
C16 C20 H10 120.6 . .
C9 N2 C8 116.9(6) . .
C9 N2 Cu1 122.0(5) . 1_465
C8 N2 Cu1 121.1(5) . 1_465
C8 C7 C6 120.7(6) . .
C8 C7 H17 119.7 . .
C6 C7 H17 119.7 . .
C19 N4 C18 116.8(6) . .
C19 N4 Cu2 119.7(5) . 1_645
C18 N4 Cu2 123.4(5) . 1_645
C10 C6 C7 116.1(6) . .
C10 C6 C3 122.2(6) . .
C7 C6 C3 121.7(6) . .
C17 C16 C20 115.9(6) . .
C17 C16 C13 123.8(6) . .
C20 C16 C13 120.3(6) . .
N1 C5 C4 122.0(6) . .
N1 C5 H15 119.0 . .
C4 C5 H15 119.0 . .
C15 N3 C11 117.6(6) . .
C15 N3 Cu2 122.8(5) . .
C11 N3 Cu2 119.3(5) . .
C1 N1 C5 117.6(6) . .
C1 N1 Cu1 121.5(5) . .
C5 N1 Cu1 120.7(5) . .
C1 C2 C3 119.6(6) . .
C1 C2 H12 120.2 . .
C3 C2 H12 120.2 . .
N1 C1 C2 123.6(7) . .
N1 C1 H11 118.2 . .
C2 C1 H11 118.2 . .
C12 C13 C14 117.6(6) . .
C12 C13 C16 120.5(6) . .
C14 C13 C16 121.9(6) . .
C9 C10 C6 119.7(6) . .
C9 C10 H20 120.1 . .
C6 C10 H20 120.1 . .
C23 C22 C21 118.9(7) . .
C23 C22 H22 120.5 . .
C21 C22 H22 120.5 . .
C25 C24 C23 119.6(7) . .
C25 C24 H24 120.2 . .
C23 C24 H24 120.2 . .
C2 C3 C4 116.5(6) . .
C2 C3 C6 122.1(6) . .
C4 C3 C6 121.4(6) . .
C13 C12 C11 120.8(7) . .
C13 C12 H2 119.6 . .
C11 C12 H2 119.6 . .
N3 C15 C14 123.1(6) . .
N3 C15 H5 118.4 . .
C14 C15 H5 118.4 . .
C16 C17 C18 122.1(7) . .
C16 C17 H7 118.9 . .
C18 C17 H7 118.9 . .
N2 C8 C7 122.5(6) . .
N2 C8 H18 118.7 . .
C7 C8 H18 118.7 . .
C26 C25 C24 121.0(7) . .
C26 C25 S2 120.7(5) . .
C24 C25 S2 118.3(5) . .
C22 C23 C24 120.1(7) . .
C22 C23 H23 120.0 . .
C24 C23 H23 120.0 . .
N2 C9 C10 124.0(7) . .
N2 C9 H19 118.0 . .
C10 C9 H19 118.0 . .
C15 C14 C13 119.2(6) . .
C15 C14 H4 120.4 . .
C13 C14 H4 120.4 . .
N4 C19 C20 124.7(7) . .
N4 C19 H9 117.7 . .
C20 C19 H9 117.7 . .
N4 C18 C17 121.6(6) . .
N4 C18 H8 119.2 . .
C17 C18 H8 119.2 . .
C26 C21 C22 121.0(6) . .
C26 C21 S1 119.5(5) . .
C22 C21 S1 119.4(5) . .
N3 C11 C12 121.8(6) . .
N3 C11 H1 119.1 . .
C12 C11 H1 119.1 . .
C5 C4 C3 120.5(6) . .
C5 C4 H14 119.7 . .
C3 C4 H14 119.7 . .
C21 C26 C25 119.3(6) . .
C21 C26 H26 120.3 . .
C25 C26 H26 120.3 . .
H8A OW1 H8B 109.5 . .
H7A OW2 H7B 104(3) . .

loop_
_geom_bond_atom_site_label_1
_geom_bond_atom_site_label_2
_geom_bond_distance
_geom_bond_site_symmetry_2
Cu2 N4 1.904(6) 1_465
Cu2 N3 1.911(6) .
Cu1 N1 1.911(6) .
Cu1 N2 1.915(6) 1_645
S1 O2 1.459(5) .
S1 O3 1.460(5) .
S1 O1 1.465(5) .
S1 C21 1.768(7) .
S2 O5 1.449(6) .
S2 O4 1.454(5) .
S2 O6 1.466(5) .
S2 C25 1.782(7) .
C20 C19 1.377(9) .
C20 C16 1.404(9) .
C20 H10 0.9300 .
N2 C9 1.343(9) .
N2 C8 1.347(9) .
N2 Cu1 1.915(6) 1_465
C7 C8 1.382(9) .
C7 C6 1.407(9) .
C7 H17 0.9300 .
N4 C19 1.333(9) .
N4 C18 1.344(9) .
N4 Cu2 1.904(6) 1_645
C6 C10 1.394(9) .
C6 C3 1.460(9) .
C16 C17 1.372(9) .
C16 C13 1.478(9) .
C5 N1 1.354(9) .
C5 C4 1.382(9) .
C5 H15 0.9300 .
N3 C15 1.352(9) .
N3 C11 1.353(9) .
N1 C1 1.320(9) .
C2 C1 1.388(9) .
C2 C3 1.391(9) .
C2 H12 0.9300 .
C1 H11 0.9300 .
C13 C12 1.372(10) .
C13 C14 1.403(9) .
C10 C9 1.381(9) .
C10 H20 0.9300 .
C22 C23 1.382(10) .
C22 C21 1.398(9) .
C22 H22 0.9300 .
C24 C25 1.379(10) .
C24 C23 1.390(10) .
C24 H24 0.9300 .
C3 C4 1.393(9) .
C12 C11 1.398(9) .
C12 H2 0.9300 .
C15 C14 1.388(9) .
C15 H5 0.9300 .
C17 C18 1.383(9) .
C17 H7 0.9300 .
C8 H18 0.9300 .
C25 C26 1.374(9) .
C23 H23 0.9300 .
C9 H19 0.9300 .
C14 H4 0.9300 .
C19 H9 0.9300 .
C18 H8 0.9300 .
C21 C26 1.372(9) .
C11 H1 0.9300 .
C4 H14 0.9300 .
C26 H26 0.9300 .
OW1 H8A 0.8500 .
OW1 H8B 0.8499 .
OW2 H7A 0.93(2) .
OW2 H7B 0.93(2) .
